data_4133450
loop_
_publ_author_name
'S\'anchez, Ra\'ul Hern\'andez'
'Betley, Theodore A.'

_publ_section_title
;
 Thermally Persistent High-Spin Ground States in Octahedral Iron Clusters.
;
_journal_issue 48
_journal_name_full 'Journal of the American Chemical Society'
_journal_page_first 16792
_journal_page_last 16806
_journal_paper_doi 10.1021/jacs.8b10181
_journal_volume 140
_journal_year 2018
_chemical_formula_sum 'C62 H84 Fe6 N13'
_chemical_formula_weight 1346.52
_space_group_IT_number 15
_space_group_name_Hall '-C 2yc'
_space_group_name_H-M_alt 'C 1 2/c 1'
_symmetry_cell_setting monoclinic
_symmetry_space_group_name_H-M 'C 1 2/c 1'
_atom_sites_solution_hydrogens geom
_atom_sites_solution_primary direct
_atom_sites_solution_secondary difmap
_audit_creation_method SHELXL-97
_cell_angle_alpha 90.00
_cell_angle_beta 105.9740(10)
_cell_angle_gamma 90.00
_cell_formula_units_Z 4
_cell_length_a 23.0565(18)
_cell_length_b 15.8860(12)
_cell_length_c 17.9778(14)
_cell_measurement_reflns_used 9873
_cell_measurement_temperature 100(1)
_cell_measurement_theta_max 50.046
_cell_measurement_theta_min 4.714
_cell_volume 6330.6(8)
_computing_cell_refinement 'SAINT 7.46A (Bruker-AXS, 2009)'
_computing_data_collection 'APEX2 v2009.3.0 (Bruker-AXS, 2009)'
_computing_data_reduction 'SAINT 7.46A (Bruker-AXS, 2009)'
_computing_molecular_graphics 'Bruker SHELXTL (Sheldrick, 2008)'
_computing_publication_material 'Bruker SHELXTL (Sheldrick, 2008)'
_computing_structure_refinement 'SHELXL-97 (Sheldrick, 2008)'
_computing_structure_solution 'SHELXS-97 (Sheldrick, 2008)'
_diffrn_ambient_temperature 100(1)
_diffrn_measured_fraction_theta_full 1.000
_diffrn_measured_fraction_theta_max 1.000
_diffrn_measurement_device_type
;
Bruker D8 goniometer with CCD area detector
;
_diffrn_measurement_method 'phi and omega scans'
_diffrn_radiation_monochromator graphite
_diffrn_radiation_source 'fine-focus sealed tube'
_diffrn_radiation_type MoK\a
_diffrn_radiation_wavelength 0.71073
_diffrn_reflns_av_R_equivalents 0.0000
_diffrn_reflns_av_sigmaI/netI 0.0248
_diffrn_reflns_limit_h_max 26
_diffrn_reflns_limit_h_min -27
_diffrn_reflns_limit_k_max 18
_diffrn_reflns_limit_k_min 0
_diffrn_reflns_limit_l_max 21
_diffrn_reflns_limit_l_min 0
_diffrn_reflns_number 5600
_diffrn_reflns_theta_full 25.04
_diffrn_reflns_theta_max 25.04
_diffrn_reflns_theta_min 1.58
_exptl_absorpt_coefficient_mu 1.388
_exptl_absorpt_correction_T_max 0.8737
_exptl_absorpt_correction_T_min 0.8737
_exptl_absorpt_correction_type multi-scan
_exptl_absorpt_process_details 'SADABS (Sheldrick, 2008)'
_exptl_crystal_colour Black
_exptl_crystal_density_diffrn 1.413
_exptl_crystal_density_method 'not measured'
_exptl_crystal_description Block
_exptl_crystal_F_000 2812
_exptl_crystal_size_max 0.10
_exptl_crystal_size_mid 0.10
_exptl_crystal_size_min 0.10
_refine_diff_density_max 0.466
_refine_diff_density_min -0.288
_refine_diff_density_rms 0.053
_refine_ls_extinction_method none
_refine_ls_goodness_of_fit_ref 1.032
_refine_ls_hydrogen_treatment constr
_refine_ls_matrix_type full
_refine_ls_number_parameters 425
_refine_ls_number_reflns 5600
_refine_ls_number_restraints 36
_refine_ls_restrained_S_all 1.049
_refine_ls_R_factor_all 0.0355
_refine_ls_R_factor_gt 0.0256
_refine_ls_shift/su_max 0.002
_refine_ls_shift/su_mean 0.000
_refine_ls_structure_factor_coef Fsqd
_refine_ls_weighting_details 'calc w=1/[\s^2^(Fo^2^)+(0.0286P)^2^+4.6782P] where P=(Fo^2^+2Fc^2^)/3'
_refine_ls_weighting_scheme calc
_refine_ls_wR_factor_gt 0.0577
_refine_ls_wR_factor_ref 0.0602
_reflns_number_gt 4594
_reflns_number_total 5600
_reflns_threshold_expression >2sigma(I)
_cod_data_source_file ja8b10181_si_002.cif
_cod_data_source_block rhs311b_a
_cod_depositor_comments
;
The following automatic conversions were performed:

data item '_symmetry_cell_setting' value 'Monoclinic' was changed to
'monoclinic' in accordance with the
/home/saulius/struct/COD-crude-data/automatic-downloads/DataCite-retrospective/ACS/depositions/lib/dictionaries/cif_core.dic
dictionary named 'cif_core.dic' version 2.4.2 last updated on
2011-04-26.

Automatic conversion script
Id: cif_fix_values 6909 2019-04-08 15:41:33Z antanas 
;
_cod_original_sg_symbol_H-M C2/c
_cod_database_code 4133450

loop_
_symmetry_equiv_pos_as_xyz
'x, y, z'
'-x, y, -z+1/2'
'x+1/2, y+1/2, z'
'-x+1/2, y+1/2, -z+1/2'
'-x, -y, -z'
'x, -y, z-1/2'
'-x+1/2, -y+1/2, -z'
'x+1/2, -y+1/2, z-1/2'

loop_
_atom_site_label
_atom_site_type_symbol
_atom_site_fract_x
_atom_site_fract_y
_atom_site_fract_z
_atom_site_U_iso_or_equiv
_atom_site_adp_type
_atom_site_occupancy
_atom_site_symmetry_multiplicity
_atom_site_calc_flag
_atom_site_refinement_flags
_atom_site_disorder_assembly
_atom_site_disorder_group
C1 C 0.62511(10) 0.60734(14) 0.20702(12) 0.0264(5) Uani 1 1 d . . .
H1A H 0.6519 0.5693 0.1890 0.040 Uiso 1 1 calc R . .
H1B H 0.6111 0.6521 0.1688 0.040 Uiso 1 1 calc R . .
H1C H 0.5904 0.5757 0.2136 0.040 Uiso 1 1 calc R . .
C2 C 0.65995(9) 0.64671(14) 0.28558(11) 0.0207(5) Uani 1 1 d . . .
C3 C 0.68918(9) 0.57331(13) 0.33687(12) 0.0219(5) Uani 1 1 d . . .
H3A H 0.6590 0.5277 0.3307 0.026 Uiso 1 1 calc R . .
H3B H 0.7227 0.5517 0.3177 0.026 Uiso 1 1 calc R . .
C4 C 0.70725(9) 0.70575(13) 0.26897(11) 0.0205(5) Uani 1 1 d . . .
H4A H 0.7266 0.6767 0.2334 0.025 Uiso 1 1 calc R . .
H4B H 0.6862 0.7558 0.2415 0.025 Uiso 1 1 calc R . .
C5 C 0.61200(9) 0.69222(13) 0.31453(11) 0.0191(5) Uani 1 1 d . . .
H5A H 0.5869 0.7259 0.2712 0.023 Uiso 1 1 calc R . .
H5B H 0.5855 0.6492 0.3279 0.023 Uiso 1 1 calc R . .
C31 C 0.72762(8) 0.51540(13) 0.46351(11) 0.0168(4) Uani 1 1 d . . .
C32 C 0.74536(9) 0.44042(13) 0.43605(12) 0.0205(5) Uani 1 1 d . . .
H32 H 0.7474 0.4373 0.3841 0.025 Uiso 1 1 calc R . .
C33 C 0.76016(10) 0.36999(14) 0.48370(13) 0.0245(5) Uani 1 1 d . . .
H33 H 0.7725 0.3195 0.4642 0.029 Uiso 1 1 calc R . .
C34 C 0.75691(10) 0.37357(13) 0.55936(13) 0.0240(5) Uani 1 1 d . . .
H34 H 0.7665 0.3254 0.5917 0.029 Uiso 1 1 calc R . .
C35 C 0.73955(9) 0.44783(13) 0.58774(12) 0.0204(5) Uani 1 1 d . . .
H35 H 0.7371 0.4500 0.6396 0.024 Uiso 1 1 calc R . .
C36 C 0.72556(8) 0.51951(12) 0.54127(11) 0.0163(4) Uani 1 1 d . . .
C41 C 0.80368(9) 0.77272(13) 0.31595(11) 0.0172(4) Uani 1 1 d . . .
C42 C 0.80295(10) 0.80248(13) 0.24239(12) 0.0210(5) Uani 1 1 d . . .
H42 H 0.7675 0.7963 0.2007 0.025 Uiso 1 1 calc R . .
C43 C 0.85372(10) 0.84118(13) 0.22945(13) 0.0253(5) Uani 1 1 d . . .
H43 H 0.8523 0.8615 0.1793 0.030 Uiso 1 1 calc R . .
C44 C 0.90582(10) 0.85007(14) 0.28893(13) 0.0248(5) Uani 1 1 d . . .
H44 H 0.9401 0.8769 0.2799 0.030 Uiso 1 1 calc R . .
C45 C 0.90804(9) 0.81958(13) 0.36205(12) 0.0212(5) Uani 1 1 d . . .
H45 H 0.9441 0.8253 0.4029 0.025 Uiso 1 1 calc R . .
C46 C 0.85795(9) 0.78063(13) 0.37594(12) 0.0184(4) Uani 1 1 d . . .
C51 C 0.58671(9) 0.80104(13) 0.39161(11) 0.0163(4) Uani 1 1 d . . .
C52 C 0.52495(9) 0.78510(15) 0.36298(12) 0.0239(5) Uani 1 1 d . . .
H52 H 0.5119 0.7350 0.3344 0.029 Uiso 1 1 calc R . .
C53 C 0.48227(10) 0.84096(15) 0.37540(13) 0.0281(5) Uani 1 1 d . . .
H53 H 0.4405 0.8292 0.3547 0.034 Uiso 1 1 calc R . .
C54 C 0.50018(9) 0.91345(15) 0.41762(13) 0.0262(5) Uani 1 1 d . . .
H54 H 0.4709 0.9514 0.4264 0.031 Uiso 1 1 calc R . .
C55 C 0.56127(9) 0.93060(14) 0.44724(12) 0.0229(5) Uani 1 1 d . . .
H55 H 0.5736 0.9804 0.4765 0.027 Uiso 1 1 calc R . .
C56 C 0.60471(9) 0.87579(13) 0.43462(11) 0.0169(4) Uani 1 1 d . . .
N3 N 0.71301(7) 0.59142(10) 0.42000(9) 0.0163(4) Uani 1 1 d . . .
N4 N 0.75504(7) 0.73483(11) 0.33669(9) 0.0174(4) Uani 1 1 d . . .
N5 N 0.63356(7) 0.74811(10) 0.38149(9) 0.0155(4) Uani 1 1 d . . .
N33 N 0.71142(7) 0.59778(10) 0.56630(9) 0.0173(4) Uani 1 1 d . . .
H33A H 0.6899 0.5962 0.6031 0.021 Uiso 1 1 calc R . .
N44 N 0.85686(7) 0.74825(11) 0.44795(10) 0.0210(4) Uani 1 1 d . . .
H44A H 0.8929 0.7226 0.4744 0.025 Uiso 1 1 calc R . .
N55 N 0.66684(7) 0.89022(11) 0.46296(9) 0.0184(4) Uani 1 1 d . . .
H55A H 0.6777 0.9466 0.4635 0.022 Uiso 1 1 calc R . .
Fe1 Fe 0.784271(12) 0.677091(18) 0.443316(15) 0.01448(8) Uani 1 1 d . . .
Fe2 Fe 0.718113(12) 0.810136(17) 0.413381(15) 0.01326(8) Uani 1 1 d . . .
Fe3 Fe 0.681776(12) 0.682528(18) 0.480665(15) 0.01462(8) Uani 1 1 d . . .
C1S C 0.51226(18) 0.8624(3) 0.8295(2) 0.0218(10) Uani 0.50 1 d PD A -1
H1SA H 0.4738 0.8464 0.8402 0.026 Uiso 0.50 1 calc PR A -1
H1SB H 0.5267 0.9145 0.8590 0.026 Uiso 0.50 1 calc PR A -1
C2S C 0.5570(3) 0.7947(4) 0.8599(4) 0.0204(14) Uani 0.50 1 d PD A -1
H2SA H 0.5942 0.8053 0.8440 0.024 Uiso 0.50 1 calc PR A -1
H2SB H 0.5402 0.7397 0.8385 0.024 Uiso 0.50 1 calc PR A -1
C3S C 0.5719(2) 0.7930(3) 0.9484(3) 0.0308(11) Uani 0.50 1 d PD A -1
H3SA H 0.5960 0.8434 0.9695 0.037 Uiso 0.50 1 calc PR A -1
H3SB H 0.5338 0.7958 0.9637 0.037 Uiso 0.50 1 calc PR A -1
C4S C 0.6061(3) 0.7158(4) 0.9835(4) 0.0431(12) Uani 0.50 1 d PD A -1
H4SA H 0.6409 0.7081 0.9628 0.065 Uiso 0.50 1 calc PR A -1
H4SB H 0.5797 0.6665 0.9707 0.065 Uiso 0.50 1 calc PR A -1
H4SC H 0.6202 0.7223 1.0398 0.065 Uiso 0.50 1 calc PR A -1
C5S C 0.55290(17) 0.8976(3) 0.7164(2) 0.0229(10) Uani 0.50 1 d PD A -1
H5SA H 0.5763 0.8449 0.7187 0.027 Uiso 0.50 1 calc PR A -1
H5SB H 0.5370 0.9136 0.6613 0.027 Uiso 0.50 1 calc PR A -1
C6S C 0.5940(4) 0.9652(6) 0.7578(7) 0.0288(10) Uani 0.50 1 d PD A -1
H6SA H 0.6096 0.9505 0.8132 0.035 Uiso 0.50 1 calc PR A -1
H6SB H 0.5716 1.0189 0.7539 0.035 Uiso 0.50 1 calc PR A -1
C7S C 0.64702(18) 0.9758(3) 0.7221(3) 0.0249(10) Uani 0.50 1 d PD A -1
H7SA H 0.6755 0.9282 0.7374 0.030 Uiso 0.50 1 calc PR A -1
H7SB H 0.6320 0.9766 0.6649 0.030 Uiso 0.50 1 calc PR A -1
C8S C 0.6788(4) 1.0586(4) 0.7514(5) 0.0345(17) Uani 0.50 1 d PD A -1
H8SA H 0.7162 1.0627 0.7357 0.052 Uiso 0.50 1 calc PR A -1
H8SB H 0.6883 1.0605 0.8080 0.052 Uiso 0.50 1 calc PR A -1
H8SC H 0.6522 1.1058 0.7294 0.052 Uiso 0.50 1 calc PR A -1
C9S C 0.4642(2) 0.8072(3) 0.6978(3) 0.0213(9) Uani 0.50 1 d PD A -1
H9SA H 0.4895 0.7560 0.7103 0.026 Uiso 0.50 1 calc PR A -1
H9SB H 0.4274 0.7965 0.7147 0.026 Uiso 0.50 1 calc PR A -1
C10S C 0.4442(3) 0.8155(4) 0.6091(4) 0.0312(17) Uani 0.50 1 d PD A -1
H10A H 0.4191 0.8666 0.5941 0.037 Uiso 0.50 1 calc PR A -1
H10B H 0.4801 0.8211 0.5893 0.037 Uiso 0.50 1 calc PR A -1
C11S C 0.4080(2) 0.7377(3) 0.5738(3) 0.0337(12) Uani 0.50 1 d PD A -1
H11A H 0.4305 0.6865 0.5966 0.040 Uiso 0.50 1 calc PR A -1
H11B H 0.3691 0.7376 0.5870 0.040 Uiso 0.50 1 calc PR A -1
C12S C 0.3960(3) 0.7348(5) 0.4864(3) 0.0431(12) Uani 0.50 1 d PD A -1
H12A H 0.3795 0.7890 0.4643 0.065 Uiso 0.50 1 calc PR A -1
H12B H 0.3670 0.6900 0.4653 0.065 Uiso 0.50 1 calc PR A -1
H12C H 0.4338 0.7236 0.4733 0.065 Uiso 0.50 1 calc PR A -1
C13S C 0.45731(18) 0.9594(3) 0.7282(3) 0.0250(10) Uani 0.50 1 d PD A -1
H13A H 0.4800 1.0098 0.7524 0.030 Uiso 0.50 1 calc PR A -1
H13B H 0.4471 0.9672 0.6714 0.030 Uiso 0.50 1 calc PR A -1
C14S C 0.3993(4) 0.9555(6) 0.7512(7) 0.0288(10) Uani 0.50 1 d PD A -1
H14A H 0.4084 0.9460 0.8077 0.035 Uiso 0.50 1 calc PR A -1
H14B H 0.3745 0.9078 0.7246 0.035 Uiso 0.50 1 calc PR A -1
C15S C 0.3639(2) 1.0377(3) 0.7300(3) 0.0287(11) Uani 0.50 1 d PD A -1
H15A H 0.3922 1.0859 0.7417 0.034 Uiso 0.50 1 calc PR A -1
H15B H 0.3437 1.0383 0.6737 0.034 Uiso 0.50 1 calc PR A -1
C16S C 0.3177(4) 1.0477(5) 0.7734(5) 0.0345(17) Uani 0.50 1 d PD A -1
H16A H 0.2905 1.0941 0.7510 0.052 Uiso 0.50 1 calc PR A -1
H16B H 0.3378 1.0600 0.8278 0.052 Uiso 0.50 1 calc PR A -1
H16C H 0.2945 0.9955 0.7699 0.052 Uiso 0.50 1 calc PR A -1
N1S N 0.5000 0.88122(15) 0.7500 0.0236(6) Uani 1 2 d SD . .

loop_
_atom_site_aniso_label
_atom_site_aniso_U_11
_atom_site_aniso_U_22
_atom_site_aniso_U_33
_atom_site_aniso_U_23
_atom_site_aniso_U_13
_atom_site_aniso_U_12
C1 0.0277(12) 0.0288(13) 0.0182(11) -0.0064(10) -0.0014(9) 0.0021(10)
C2 0.0216(11) 0.0220(12) 0.0150(10) -0.0048(9) -0.0010(8) 0.0015(9)
C3 0.0230(11) 0.0195(12) 0.0203(11) -0.0060(9) 0.0013(9) 0.0005(9)
C4 0.0232(11) 0.0226(12) 0.0139(10) -0.0039(9) 0.0022(8) 0.0052(9)
C5 0.0203(11) 0.0195(12) 0.0144(10) -0.0003(9) -0.0004(8) 0.0003(9)
C31 0.0139(10) 0.0141(11) 0.0220(11) -0.0007(9) 0.0042(8) -0.0026(8)
C32 0.0202(11) 0.0176(12) 0.0228(11) -0.0040(9) 0.0047(9) -0.0018(9)
C33 0.0287(12) 0.0116(11) 0.0314(12) -0.0060(9) 0.0055(10) 0.0000(9)
C34 0.0286(12) 0.0126(11) 0.0285(12) 0.0037(9) 0.0040(9) -0.0001(9)
C35 0.0190(10) 0.0198(12) 0.0223(11) 0.0022(9) 0.0056(9) -0.0032(9)
C36 0.0117(10) 0.0132(11) 0.0236(11) 0.0000(9) 0.0039(8) -0.0013(8)
C41 0.0198(10) 0.0152(11) 0.0188(11) 0.0008(9) 0.0092(9) 0.0076(8)
C42 0.0300(12) 0.0165(12) 0.0178(10) 0.0013(9) 0.0089(9) 0.0076(9)
C43 0.0401(13) 0.0188(12) 0.0227(11) 0.0057(9) 0.0182(10) 0.0074(10)
C44 0.0283(12) 0.0191(12) 0.0326(13) 0.0037(10) 0.0179(10) 0.0048(9)
C45 0.0197(11) 0.0205(12) 0.0258(11) 0.0033(9) 0.0102(9) 0.0053(9)
C46 0.0203(11) 0.0177(11) 0.0194(10) 0.0038(9) 0.0092(9) 0.0075(9)
C51 0.0179(10) 0.0180(11) 0.0125(10) 0.0040(8) 0.0035(8) 0.0038(8)
C52 0.0196(11) 0.0295(13) 0.0202(11) -0.0007(10) 0.0015(9) -0.0003(9)
C53 0.0150(10) 0.0418(15) 0.0261(12) 0.0041(11) 0.0032(9) 0.0053(10)
C54 0.0207(11) 0.0299(13) 0.0312(12) 0.0110(11) 0.0127(10) 0.0127(10)
C55 0.0242(12) 0.0194(12) 0.0274(12) 0.0020(9) 0.0109(9) 0.0052(9)
C56 0.0158(10) 0.0197(11) 0.0151(10) 0.0054(9) 0.0039(8) 0.0041(8)
N3 0.0226(9) 0.0114(9) 0.0151(8) -0.0017(7) 0.0057(7) -0.0020(7)
N4 0.0172(9) 0.0213(10) 0.0132(8) -0.0010(7) 0.0035(7) 0.0027(7)
N5 0.0149(8) 0.0164(9) 0.0142(8) -0.0028(7) 0.0023(7) 0.0010(7)
N33 0.0192(9) 0.0137(9) 0.0215(9) -0.0009(7) 0.0094(7) 0.0014(7)
N44 0.0143(9) 0.0300(11) 0.0195(9) 0.0094(8) 0.0057(7) 0.0067(8)
N55 0.0179(9) 0.0152(9) 0.0225(9) -0.0003(7) 0.0062(7) 0.0016(7)
Fe1 0.01385(14) 0.01426(16) 0.01453(14) 0.00165(12) 0.00258(11) 0.00120(11)
Fe2 0.01315(14) 0.01351(16) 0.01257(14) -0.00033(11) 0.00260(11) 0.00194(11)
Fe3 0.01469(14) 0.01572(16) 0.01335(14) 0.00109(12) 0.00370(11) 0.00334(12)
C1S 0.020(2) 0.026(3) 0.022(2) -0.0010(19) 0.0094(18) -0.0011(19)
C2S 0.022(3) 0.017(3) 0.024(4) 0.002(3) 0.008(3) 0.001(2)
C3S 0.035(3) 0.038(3) 0.020(3) 0.005(2) 0.009(2) 0.010(2)
C4S 0.046(2) 0.051(3) 0.025(4) -0.0015(18) -0.002(2) -0.009(2)
C5S 0.017(2) 0.029(3) 0.024(2) 0.0007(19) 0.0081(18) -0.0027(18)
C6S 0.0271(19) 0.030(2) 0.028(2) 0.001(3) 0.0054(15) 0.008(3)
C7S 0.016(2) 0.034(3) 0.025(2) 0.004(2) 0.0060(18) -0.0073(19)
C8S 0.0302(17) 0.032(2) 0.043(5) -0.0039(19) 0.012(3) -0.003(2)
C9S 0.023(2) 0.016(2) 0.025(3) -0.002(2) 0.005(2) 0.0009(18)
C10S 0.029(3) 0.045(5) 0.021(4) 0.003(3) 0.009(3) -0.001(3)
C11S 0.029(3) 0.047(3) 0.026(3) -0.005(3) 0.010(2) -0.009(2)
C12S 0.046(2) 0.051(3) 0.025(4) -0.0015(18) -0.002(2) -0.009(2)
C13S 0.020(2) 0.019(2) 0.033(2) -0.005(2) 0.0022(19) 0.0060(18)
C14S 0.0271(19) 0.030(2) 0.028(2) 0.001(3) 0.0054(15) 0.008(3)
C15S 0.025(2) 0.028(3) 0.028(2) 0.000(2) -0.001(2) 0.006(2)
C16S 0.0302(17) 0.032(2) 0.043(5) -0.0039(19) 0.012(3) -0.003(2)
N1S 0.0228(13) 0.0148(14) 0.0373(16) 0.000 0.0151(12) 0.000

loop_
_atom_type_symbol
_atom_type_description
_atom_type_scat_dispersion_real
_atom_type_scat_dispersion_imag
_atom_type_scat_source
C C 0.0033 0.0016 'International Tables Vol C Tables 4.2.6.8 and 6.1.1.4'
H H 0.0000 0.0000 'International Tables Vol C Tables 4.2.6.8 and 6.1.1.4'
Fe Fe 0.3463 0.8444 'International Tables Vol C Tables 4.2.6.8 and 6.1.1.4'
N N 0.0061 0.0033 'International Tables Vol C Tables 4.2.6.8 and 6.1.1.4'

loop_
_geom_angle_atom_site_label_1
_geom_angle_atom_site_label_2
_geom_angle_atom_site_label_3
_geom_angle
_geom_angle_site_symmetry_1
_geom_angle_site_symmetry_3
C2 C1 H1A 109.5 . .
C2 C1 H1B 109.5 . .
H1A C1 H1B 109.5 . .
C2 C1 H1C 109.5 . .
H1A C1 H1C 109.5 . .
H1B C1 H1C 109.5 . .
C3 C2 C5 113.39(17) . .
C3 C2 C4 111.55(17) . .
C5 C2 C4 113.47(17) . .
C3 C2 C1 105.92(17) . .
C5 C2 C1 105.01(16) . .
C4 C2 C1 106.74(17) . .
N3 C3 C2 116.38(17) . .
N3 C3 H3A 108.2 . .
C2 C3 H3A 108.2 . .
N3 C3 H3B 108.2 . .
C2 C3 H3B 108.2 . .
H3A C3 H3B 107.3 . .
N4 C4 C2 116.25(17) . .
N4 C4 H4A 108.2 . .
C2 C4 H4A 108.2 . .
N4 C4 H4B 108.2 . .
C2 C4 H4B 108.2 . .
H4A C4 H4B 107.4 . .
N5 C5 C2 116.88(16) . .
N5 C5 H5A 108.1 . .
C2 C5 H5A 108.1 . .
N5 C5 H5B 108.1 . .
C2 C5 H5B 108.1 . .
H5A C5 H5B 107.3 . .
C32 C31 C36 118.89(18) . .
C32 C31 N3 125.25(18) . .
C36 C31 N3 115.82(17) . .
C31 C32 C33 121.0(2) . .
C31 C32 H32 119.5 . .
C33 C32 H32 119.5 . .
C34 C33 C32 120.1(2) . .
C34 C33 H33 120.0 . .
C32 C33 H33 120.0 . .
C33 C34 C35 119.7(2) . .
C33 C34 H34 120.1 . .
C35 C34 H34 120.1 . .
C34 C35 C36 121.1(2) . .
C34 C35 H35 119.5 . .
C36 C35 H35 119.5 . .
N33 C36 C35 124.84(18) . .
N33 C36 C31 115.84(17) . .
C35 C36 C31 119.27(18) . .
C42 C41 N4 126.16(19) . .
C42 C41 C46 117.92(19) . .
N4 C41 C46 115.92(17) . .
C43 C42 C41 120.9(2) . .
C43 C42 H42 119.6 . .
C41 C42 H42 119.6 . .
C44 C43 C42 120.5(2) . .
C44 C43 H43 119.8 . .
C42 C43 H43 119.8 . .
C43 C44 C45 119.7(2) . .
C43 C44 H44 120.1 . .
C45 C44 H44 120.1 . .
C44 C45 C46 120.6(2) . .
C44 C45 H45 119.7 . .
C46 C45 H45 119.7 . .
C45 C46 N44 123.79(19) . .
C45 C46 C41 120.40(19) . .
N44 C46 C41 115.80(18) . .
C52 C51 C56 117.97(18) . .
C52 C51 N5 125.42(19) . .
C56 C51 N5 116.61(17) . .
C53 C52 C51 121.4(2) . .
C53 C52 H52 119.3 . .
C51 C52 H52 119.3 . .
C54 C53 C52 120.3(2) . .
C54 C53 H53 119.9 . .
C52 C53 H53 119.9 . .
C53 C54 C55 119.6(2) . .
C53 C54 H54 120.2 . .
C55 C54 H54 120.2 . .
C54 C55 C56 120.9(2) . .
C54 C55 H55 119.5 . .
C56 C55 H55 119.5 . .
C55 C56 N55 123.22(19) . .
C55 C56 C51 119.85(18) . .
N55 C56 C51 116.92(17) . .
C31 N3 C3 110.90(15) . .
C31 N3 Fe3 111.65(12) . .
C3 N3 Fe3 126.04(13) . .
C31 N3 Fe1 112.82(12) . .
C3 N3 Fe1 112.64(12) . .
Fe3 N3 Fe1 78.80(6) . .
C41 N4 C4 112.56(16) . .
C41 N4 Fe1 110.80(12) . .
C4 N4 Fe1 127.36(13) . .
C41 N4 Fe2 114.36(13) . .
C4 N4 Fe2 111.28(12) . .
Fe1 N4 Fe2 74.91(5) . .
C51 N5 C5 111.44(15) . .
C51 N5 Fe3 115.39(12) . .
C5 N5 Fe3 112.14(12) . .
C51 N5 Fe2 111.47(12) . .
C5 N5 Fe2 125.59(12) . .
Fe3 N5 Fe2 76.59(5) . .
C36 N33 Fe3 114.20(13) . .
C36 N33 Fe2 115.54(12) . 7_666
Fe3 N33 Fe2 75.88(6) . 7_666
C36 N33 H33A 115.2 . .
Fe3 N33 H33A 115.2 . .
Fe2 N33 H33A 115.2 7_666 .
C46 N44 Fe1 113.36(13) . .
C46 N44 Fe3 119.93(13) . 7_666
Fe1 N44 Fe3 80.11(6) . 7_666
C46 N44 H44A 113.1 . .
Fe1 N44 H44A 113.1 . .
Fe3 N44 H44A 113.1 7_666 .
C56 N55 Fe1 119.29(13) . 7_666
C56 N55 Fe2 112.71(13) . .
Fe1 N55 Fe2 77.65(6) 7_666 .
C56 N55 H55A 114.1 . .
Fe1 N55 H55A 114.1 7_666 .
Fe2 N55 H55A 114.1 . .
N44 Fe1 N55 89.77(7) . 7_666
N44 Fe1 N4 80.98(7) . .
N55 Fe1 N4 163.70(7) 7_666 .
N44 Fe1 N3 168.57(7) . .
N55 Fe1 N3 92.83(7) 7_666 .
N4 Fe1 N3 93.76(6) . .
N44 Fe1 Fe2 89.17(5) . .
N55 Fe1 Fe2 139.42(5) 7_666 .
N4 Fe1 Fe2 54.40(5) . .
N3 Fe1 Fe2 96.03(5) . .
N44 Fe1 Fe2 99.21(5) . 7_666
N55 Fe1 Fe2 51.93(5) 7_666 7_666
N4 Fe1 Fe2 142.67(5) . 7_666
N3 Fe1 Fe2 91.13(4) . 7_666
Fe2 Fe1 Fe2 88.293(12) . 7_666
N44 Fe1 Fe3 51.05(5) . 7_666
N55 Fe1 Fe3 89.85(5) 7_666 7_666
N4 Fe1 Fe3 94.62(5) . 7_666
N3 Fe1 Fe3 140.00(5) . 7_666
Fe2 Fe1 Fe3 59.018(11) . 7_666
Fe2 Fe1 Fe3 60.096(11) 7_666 7_666
N44 Fe1 Fe3 140.39(5) . .
N55 Fe1 Fe3 97.86(5) 7_666 .
N4 Fe1 Fe3 97.81(5) . .
N3 Fe1 Fe3 50.14(5) . .
Fe2 Fe1 Fe3 60.278(11) . .
Fe2 Fe1 Fe3 58.595(10) 7_666 .
Fe3 Fe1 Fe3 89.963(13) 7_666 .
N55 Fe2 N5 79.19(6) . .
N55 Fe2 N33 90.18(6) . 7_666
N5 Fe2 N33 164.29(6) . 7_666
N55 Fe2 N4 166.30(6) . .
N5 Fe2 N4 93.70(6) . .
N33 Fe2 N4 94.19(6) 7_666 .
N55 Fe2 Fe3 98.89(5) . 7_666
N5 Fe2 Fe3 142.86(5) . 7_666
N33 Fe2 Fe3 49.87(4) 7_666 7_666
N4 Fe2 Fe3 93.83(4) . 7_666
N55 Fe2 Fe1 141.30(5) . .
N5 Fe2 Fe1 97.06(5) . .
N33 Fe2 Fe1 98.45(4) 7_666 .
N4 Fe2 Fe1 50.69(4) . .
Fe3 Fe2 Fe1 61.366(11) 7_666 .
N55 Fe2 Fe1 50.42(5) . 7_666
N5 Fe2 Fe1 92.04(4) . 7_666
N33 Fe2 Fe1 89.98(5) 7_666 7_666
N4 Fe2 Fe1 142.38(4) . 7_666
Fe3 Fe2 Fe1 61.289(11) 7_666 7_666
Fe1 Fe2 Fe1 91.708(12) . 7_666
N55 Fe2 Fe3 89.07(5) . .
N5 Fe2 Fe3 51.39(4) . .
N33 Fe2 Fe3 140.85(5) 7_666 .
N4 Fe2 Fe3 95.64(5) . .
Fe3 Fe2 Fe3 91.670(13) 7_666 .
Fe1 Fe2 Fe3 60.898(12) . .
Fe1 Fe2 Fe3 60.335(11) 7_666 .
N33 Fe3 N3 80.83(7) . .
N33 Fe3 N44 89.69(7) . 7_666
N3 Fe3 N44 167.39(7) . 7_666
N33 Fe3 N5 165.46(6) . .
N3 Fe3 N5 94.57(6) . .
N44 Fe3 N5 92.59(6) 7_666 .
N33 Fe3 Fe2 54.25(5) . 7_666
N3 Fe3 Fe2 92.92(5) . 7_666
N44 Fe3 Fe2 88.18(5) 7_666 7_666
N5 Fe3 Fe2 140.15(5) . 7_666
N33 Fe3 Fe2 141.83(5) . .
N3 Fe3 Fe2 95.55(5) . .
N44 Fe3 Fe2 97.03(5) 7_666 .
N5 Fe3 Fe2 52.01(4) . .
Fe2 Fe3 Fe2 88.328(13) 7_666 .
N33 Fe3 Fe1 100.38(5) . 7_666
N3 Fe3 Fe1 141.00(5) . 7_666
N44 Fe3 Fe1 48.84(5) 7_666 7_666
N5 Fe3 Fe1 91.89(5) . 7_666
Fe2 Fe3 Fe1 59.618(10) 7_666 7_666
Fe2 Fe3 Fe1 59.568(12) . 7_666
N33 Fe3 Fe1 91.92(5) . .
N3 Fe3 Fe1 51.06(5) . .
N44 Fe3 Fe1 138.29(5) 7_666 .
N5 Fe3 Fe1 95.88(4) . .
Fe2 Fe3 Fe1 60.116(12) 7_666 .
Fe2 Fe3 Fe1 58.825(11) . .
Fe1 Fe3 Fe1 90.037(13) 7_666 .
N1S C1S C2S 116.8(4) . .
N1S C1S H1SA 108.1 . .
C2S C1S H1SA 108.1 . .
N1S C1S H1SB 108.1 . .
C2S C1S H1SB 108.1 . .
H1SA C1S H1SB 107.3 . .
C1S C2S C3S 109.2(5) . .
C1S C2S H2SA 109.8 . .
C3S C2S H2SA 109.8 . .
C1S C2S H2SB 109.8 . .
C3S C2S H2SB 109.8 . .
H2SA C2S H2SB 108.3 . .
C4S C3S C2S 113.1(5) . .
C4S C3S H3SA 109.0 . .
C2S C3S H3SA 109.0 . .
C4S C3S H3SB 109.0 . .
C2S C3S H3SB 109.0 . .
H3SA C3S H3SB 107.8 . .
C6S C5S N1S 113.2(5) . .
C6S C5S H5SA 108.9 . .
N1S C5S H5SA 108.9 . .
C6S C5S H5SB 108.9 . .
N1S C5S H5SB 108.9 . .
H5SA C5S H5SB 107.7 . .
C5S C6S C7S 109.9(6) . .
C5S C6S H6SA 109.7 . .
C7S C6S H6SA 109.7 . .
C5S C6S H6SB 109.7 . .
C7S C6S H6SB 109.7 . .
H6SA C6S H6SB 108.2 . .
C8S C7S C6S 108.1(5) . .
C8S C7S H7SA 110.1 . .
C6S C7S H7SA 110.1 . .
C8S C7S H7SB 110.1 . .
C6S C7S H7SB 110.1 . .
H7SA C7S H7SB 108.4 . .
C10S C9S N1S 120.5(4) . .
C10S C9S H9SA 107.2 . .
N1S C9S H9SA 107.2 . .
C10S C9S H9SB 107.2 . .
N1S C9S H9SB 107.2 . .
H9SA C9S H9SB 106.8 . .
C11S C10S C9S 109.5(5) . .
C11S C10S H10A 109.8 . .
C9S C10S H10A 109.8 . .
C11S C10S H10B 109.8 . .
C9S C10S H10B 109.8 . .
H10A C10S H10B 108.2 . .
C12S C11S C10S 112.1(5) . .
C12S C11S H11A 109.2 . .
C10S C11S H11A 109.2 . .
C12S C11S H11B 109.2 . .
C10S C11S H11B 109.2 . .
H11A C11S H11B 107.9 . .
C14S C13S N1S 116.3(4) . .
C14S C13S H13A 108.2 . .
N1S C13S H13A 108.2 . .
C14S C13S H13B 108.2 . .
N1S C13S H13B 108.2 . .
H13A C13S H13B 107.4 . .
C13S C14S C15S 110.4(5) . .
C13S C14S H14A 109.6 . .
C15S C14S H14A 109.6 . .
C13S C14S H14B 109.6 . .
C15S C14S H14B 109.6 . .
H14A C14S H14B 108.1 . .
C16S C15S C14S 111.6(5) . .
C16S C15S H15A 109.3 . .
C14S C15S H15A 109.3 . .
C16S C15S H15B 109.3 . .
C14S C15S H15B 109.3 . .
H15A C15S H15B 108.0 . .
C1S N1S C1S 155.6(4) . 2_656
C1S N1S C5S 118.6(2) . .
C1S N1S C5S 66.0(2) 2_656 .
C1S N1S C5S 66.0(2) . 2_656
C1S N1S C5S 118.6(2) 2_656 2_656
C5S N1S C5S 160.3(4) . 2_656
C1S N1S C13S 88.7(3) . 2_656
C1S N1S C13S 111.0(3) 2_656 2_656
C5S N1S C13S 56.5(2) . 2_656
C5S N1S C13S 106.3(3) 2_656 2_656
C1S N1S C13S 111.0(3) . .
C1S N1S C13S 88.7(3) 2_656 .
C5S N1S C13S 106.3(3) . .
C5S N1S C13S 56.5(2) 2_656 .
C13S N1S C13S 75.1(3) 2_656 .
C1S N1S C9S 111.7(3) . .
C1S N1S C9S 46.9(2) 2_656 .
C5S N1S C9S 103.6(2) . .
C5S N1S C9S 91.0(2) 2_656 .
C13S N1S C9S 157.6(2) 2_656 .
C13S N1S C9S 104.5(2) . .
C1S N1S C9S 46.9(2) . 2_656
C1S N1S C9S 111.7(3) 2_656 2_656
C5S N1S C9S 91.0(2) . 2_656
C5S N1S C9S 103.6(2) 2_656 2_656
C13S N1S C9S 104.5(2) 2_656 2_656
C13S N1S C9S 157.6(2) . 2_656
C9S N1S C9S 84.4(3) . 2_656

loop_
_geom_bond_atom_site_label_1
_geom_bond_atom_site_label_2
_geom_bond_distance
_geom_bond_site_symmetry_2
C1 C2 1.551(3) .
C1 H1A 0.9800 .
C1 H1B 0.9800 .
C1 H1C 0.9800 .
C2 C3 1.524(3) .
C2 C5 1.527(3) .
C2 C4 1.529(3) .
C3 N3 1.472(2) .
C3 H3A 0.9900 .
C3 H3B 0.9900 .
C4 N4 1.474(2) .
C4 H4A 0.9900 .
C4 H4B 0.9900 .
C5 N5 1.468(2) .
C5 H5A 0.9900 .
C5 H5B 0.9900 .
C31 C32 1.393(3) .
C31 C36 1.413(3) .
C31 N3 1.428(3) .
C32 C33 1.393(3) .
C32 H32 0.9500 .
C33 C34 1.384(3) .
C33 H33 0.9500 .
C34 C35 1.387(3) .
C34 H34 0.9500 .
C35 C36 1.397(3) .
C35 H35 0.9500 .
C36 N33 1.391(3) .
C41 C42 1.400(3) .
C41 N4 1.410(3) .
C41 C46 1.415(3) .
C42 C43 1.397(3) .
C42 H42 0.9500 .
C43 C44 1.378(3) .
C43 H43 0.9500 .
C44 C45 1.389(3) .
C44 H44 0.9500 .
C45 C46 1.392(3) .
C45 H45 0.9500 .
C46 N44 1.400(3) .
C51 C52 1.398(3) .
C51 C56 1.415(3) .
C51 N5 1.419(2) .
C52 C53 1.388(3) .
C52 H52 0.9500 .
C53 C54 1.378(3) .
C53 H53 0.9500 .
C54 C55 1.389(3) .
C54 H54 0.9500 .
C55 C56 1.392(3) .
C55 H55 0.9500 .
C56 N55 1.401(2) .
N3 Fe3 2.0578(16) .
N3 Fe1 2.0853(16) .
N4 Fe1 2.0637(16) .
N4 Fe2 2.1687(16) .
N5 Fe3 2.0998(16) .
N5 Fe2 2.1179(16) .
N33 Fe3 2.0176(17) .
N33 Fe2 2.1416(16) 7_666
N33 H33A 0.9300 .
N44 Fe1 2.0023(17) .
N44 Fe3 2.0685(17) 7_666
N44 H44A 0.9300 .
N55 Fe1 2.0512(16) 7_666
N55 Fe2 2.0954(17) .
N55 H55A 0.9300 .
Fe1 N55 2.0512(16) 7_666
Fe1 Fe2 2.5752(4) .
Fe1 Fe2 2.5998(4) 7_666
Fe1 Fe3 2.6201(4) 7_666
Fe1 Fe3 2.6299(4) .
Fe2 N33 2.1417(16) 7_666
Fe2 Fe3 2.5593(4) 7_666
Fe2 Fe1 2.5999(4) 7_666
Fe2 Fe3 2.6139(4) .
Fe3 N44 2.0684(17) 7_666
Fe3 Fe2 2.5592(4) 7_666
Fe3 Fe1 2.6201(4) 7_666
C1S N1S 1.410(4) .
C1S C2S 1.486(7) .
C1S H1SA 0.9900 .
C1S H1SB 0.9900 .
C2S C3S 1.533(7) .
C2S H2SA 0.9900 .
C2S H2SB 0.9900 .
C3S C4S 1.501(8) .
C3S H3SA 0.9900 .
C3S H3SB 0.9900 .
C4S H4SA 0.9800 .
C4S H4SB 0.9800 .
C4S H4SC 0.9800 .
C5S C6S 1.489(8) .
C5S N1S 1.525(4) .
C5S H5SA 0.9900 .
C5S H5SB 0.9900 .
C6S C7S 1.538(9) .
C6S H6SA 0.9900 .
C6S H6SB 0.9900 .
C7S C8S 1.528(7) .
C7S H7SA 0.9900 .
C7S H7SB 0.9900 .
C8S H8SA 0.9800 .
C8S H8SB 0.9800 .
C8S H8SC 0.9800 .
C9S C10S 1.539(6) .
C9S N1S 1.587(5) .
C9S H9SA 0.9900 .
C9S H9SB 0.9900 .
C10S C11S 1.529(8) .
C10S H10A 0.9900 .
C10S H10B 0.9900 .
C11S C12S 1.519(7) .
C11S H11A 0.9900 .
C11S H11B 0.9900 .
C12S H12A 0.9800 .
C12S H12B 0.9800 .
C12S H12C 0.9800 .
C13S C14S 1.506(8) .
C13S N1S 1.566(4) .
C13S H13A 0.9900 .
C13S H13B 0.9900 .
C14S C15S 1.532(8) .
C14S H14A 0.9900 .
C14S H14B 0.9900 .
C15S C16S 1.493(8) .
C15S H15A 0.9900 .
C15S H15B 0.9900 .
C16S H16A 0.9800 .
C16S H16B 0.9800 .
C16S H16C 0.9800 .
N1S C1S 1.410(4) 2_656
N1S C5S 1.525(4) 2_656
N1S C13S 1.566(4) 2_656
N1S C9S 1.587(5) 2_656

loop_
_geom_torsion_atom_site_label_1
_geom_torsion_atom_site_label_2
_geom_torsion_atom_site_label_3
_geom_torsion_atom_site_label_4
_geom_torsion
_geom_torsion_site_symmetry_1
_geom_torsion_site_symmetry_4
C5 C2 C3 N3 -51.5(2) . .
C4 C2 C3 N3 78.1(2) . .
C1 C2 C3 N3 -166.13(17) . .
C3 C2 C4 N4 -50.7(2) . .
C5 C2 C4 N4 78.8(2) . .
C1 C2 C4 N4 -165.98(17) . .
C3 C2 C5 N5 75.4(2) . .
C4 C2 C5 N5 -53.2(2) . .
C1 C2 C5 N5 -169.43(17) . .
C36 C31 C32 C33 0.8(3) . .
N3 C31 C32 C33 178.40(18) . .
C31 C32 C33 C34 0.5(3) . .
C32 C33 C34 C35 -0.7(3) . .
C33 C34 C35 C36 -0.4(3) . .
C34 C35 C36 N33 -175.82(19) . .
C34 C35 C36 C31 1.7(3) . .
C32 C31 C36 N33 175.85(17) . .
N3 C31 C36 N33 -2.0(2) . .
C32 C31 C36 C35 -1.9(3) . .
N3 C31 C36 C35 -179.71(17) . .
N4 C41 C42 C43 178.14(19) . .
C46 C41 C42 C43 -2.0(3) . .
C41 C42 C43 C44 0.6(3) . .
C42 C43 C44 C45 0.6(3) . .
C43 C44 C45 C46 -0.5(3) . .
C44 C45 C46 N44 179.86(19) . .
C44 C45 C46 C41 -1.0(3) . .
C42 C41 C46 C45 2.2(3) . .
N4 C41 C46 C45 -177.95(18) . .
C42 C41 C46 N44 -178.59(18) . .
N4 C41 C46 N44 1.3(3) . .
C56 C51 C52 C53 0.7(3) . .
N5 C51 C52 C53 -179.6(2) . .
C51 C52 C53 C54 -0.9(3) . .
C52 C53 C54 C55 0.5(3) . .
C53 C54 C55 C56 0.3(3) . .
C54 C55 C56 N55 179.80(19) . .
C54 C55 C56 C51 -0.5(3) . .
C52 C51 C56 C55 0.1(3) . .
N5 C51 C56 C55 -179.70(18) . .
C52 C51 C56 N55 179.76(18) . .
N5 C51 C56 N55 0.0(3) . .
C32 C31 N3 C3 28.8(3) . .
C36 C31 N3 C3 -153.61(17) . .
C32 C31 N3 Fe3 174.75(16) . .
C36 C31 N3 Fe3 -7.6(2) . .
C32 C31 N3 Fe1 -98.67(19) . .
C36 C31 N3 Fe1 78.97(18) . .
C2 C3 N3 C31 167.99(17) . .
C2 C3 N3 Fe3 28.0(2) . .
C2 C3 N3 Fe1 -64.5(2) . .
C42 C41 N4 C4 17.1(3) . .
C46 C41 N4 C4 -162.77(17) . .
C42 C41 N4 Fe1 166.48(17) . .
C46 C41 N4 Fe1 -13.4(2) . .
C42 C41 N4 Fe2 -111.2(2) . .
C46 C41 N4 Fe2 68.94(19) . .
C2 C4 N4 C41 166.57(17) . .
C2 C4 N4 Fe1 23.4(2) . .
C2 C4 N4 Fe2 -63.55(19) . .
C52 C51 N5 C5 21.8(3) . .
C56 C51 N5 C5 -158.40(17) . .
C52 C51 N5 Fe3 -107.6(2) . .
C56 C51 N5 Fe3 72.21(19) . .
C52 C51 N5 Fe2 167.56(17) . .
C56 C51 N5 Fe2 -12.7(2) . .
C2 C5 N5 C51 166.28(17) . .
C2 C5 N5 Fe3 -62.6(2) . .
C2 C5 N5 Fe2 26.4(2) . .
C35 C36 N33 Fe3 -171.48(15) . .
C31 C36 N33 Fe3 10.9(2) . .
C35 C36 N33 Fe2 103.20(19) . 7_666
C31 C36 N33 Fe2 -74.41(19) . 7_666
C45 C46 N44 Fe1 -168.72(16) . .
C41 C46 N44 Fe1 12.1(2) . .
C45 C46 N44 Fe3 99.4(2) . 7_666
C41 C46 N44 Fe3 -79.8(2) . 7_666
C55 C56 N55 Fe1 104.4(2) . 7_666
C51 C56 N55 Fe1 -75.3(2) . 7_666
C55 C56 N55 Fe2 -167.38(16) . .
C51 C56 N55 Fe2 13.0(2) . .
C46 N44 Fe1 N55 151.56(14) . 7_666
Fe3 N44 Fe1 N55 -89.99(6) 7_666 7_666
C46 N44 Fe1 N4 -14.97(14) . .
Fe3 N44 Fe1 N4 103.48(6) 7_666 .
C46 N44 Fe1 N3 48.3(4) . .
Fe3 N44 Fe1 N3 166.7(3) 7_666 .
C46 N44 Fe1 Fe2 -69.01(13) . .
Fe3 N44 Fe1 Fe2 49.44(4) 7_666 .
C46 N44 Fe1 Fe2 -157.15(13) . 7_666
Fe3 N44 Fe1 Fe2 -38.70(5) 7_666 7_666
C46 N44 Fe1 Fe3 -118.45(15) . 7_666
C46 N44 Fe1 Fe3 -106.34(14) . .
Fe3 N44 Fe1 Fe3 12.10(10) 7_666 .
C41 N4 Fe1 N44 15.28(13) . .
C4 N4 Fe1 N44 159.02(17) . .
Fe2 N4 Fe1 N44 -95.49(6) . .
C41 N4 Fe1 N55 -40.9(3) . 7_666
C4 N4 Fe1 N55 102.9(3) . 7_666
Fe2 N4 Fe1 N55 -151.6(2) . 7_666
C41 N4 Fe1 N3 -154.51(13) . .
C4 N4 Fe1 N3 -10.77(16) . .
Fe2 N4 Fe1 N3 94.72(6) . .
C41 N4 Fe1 Fe2 110.77(14) . .
C4 N4 Fe1 Fe2 -105.49(16) . .
C41 N4 Fe1 Fe2 108.67(13) . 7_666
C4 N4 Fe1 Fe2 -107.59(16) . 7_666
Fe2 N4 Fe1 Fe2 -2.10(10) . 7_666
C41 N4 Fe1 Fe3 64.64(13) . 7_666
C4 N4 Fe1 Fe3 -151.63(15) . 7_666
Fe2 N4 Fe1 Fe3 -46.13(4) . 7_666
C41 N4 Fe1 Fe3 155.23(12) . .
C4 N4 Fe1 Fe3 -61.03(16) . .
Fe2 N4 Fe1 Fe3 44.47(4) . .
C31 N3 Fe1 N44 91.9(3) . .
C3 N3 Fe1 N44 -34.6(4) . .
Fe3 N3 Fe1 N44 -159.1(3) . .
C31 N3 Fe1 N55 -11.07(13) . 7_666
C3 N3 Fe1 N55 -137.57(13) . 7_666
Fe3 N3 Fe1 N55 97.88(6) . 7_666
C31 N3 Fe1 N4 154.01(13) . .
C3 N3 Fe1 N4 27.52(13) . .
Fe3 N3 Fe1 N4 -97.04(6) . .
C31 N3 Fe1 Fe2 -151.41(12) . .
C3 N3 Fe1 Fe2 82.09(13) . .
Fe3 N3 Fe1 Fe2 -42.47(4) . .
C31 N3 Fe1 Fe2 -63.01(12) . 7_666
C3 N3 Fe1 Fe2 170.49(12) . 7_666
Fe3 N3 Fe1 Fe2 45.94(4) . 7_666
C31 N3 Fe1 Fe3 -104.22(13) . 7_666
C3 N3 Fe1 Fe3 129.28(11) . 7_666
Fe3 N3 Fe1 Fe3 4.73(9) . 7_666
C31 N3 Fe1 Fe3 -108.95(14) . .
C3 N3 Fe1 Fe3 124.56(14) . .
C56 N55 Fe2 N5 -15.01(13) . .
Fe1 N55 Fe2 N5 101.82(6) 7_666 .
C56 N55 Fe2 N33 153.35(14) . 7_666
Fe1 N55 Fe2 N33 -89.82(6) 7_666 7_666
C56 N55 Fe2 N4 44.6(3) . .
Fe1 N55 Fe2 N4 161.4(3) 7_666 .
C56 N55 Fe2 Fe3 -157.34(12) . 7_666
Fe1 N55 Fe2 Fe3 -40.51(5) 7_666 7_666
C56 N55 Fe2 Fe1 -102.82(13) . .
Fe1 N55 Fe2 Fe1 14.00(10) 7_666 .
C56 N55 Fe2 Fe1 -116.83(15) . 7_666
C56 N55 Fe2 Fe3 -65.79(13) . .
Fe1 N55 Fe2 Fe3 51.03(4) 7_666 .
C51 N5 Fe2 N55 14.79(12) . .
C5 N5 Fe2 N55 154.65(16) . .
Fe3 N5 Fe2 N55 -97.54(6) . .
C51 N5 Fe2 N33 -33.4(3) . 7_666
C5 N5 Fe2 N33 106.5(3) . 7_666
Fe3 N5 Fe2 N33 -145.7(2) . 7_666
C51 N5 Fe2 N4 -153.40(12) . .
C5 N5 Fe2 N4 -13.54(15) . .
Fe3 N5 Fe2 N4 94.27(6) . .
C51 N5 Fe2 Fe3 105.29(12) . 7_666
C5 N5 Fe2 Fe3 -114.85(14) . 7_666
Fe3 N5 Fe2 Fe3 -7.05(9) . 7_666
C51 N5 Fe2 Fe1 155.78(12) . .
C5 N5 Fe2 Fe1 -64.37(15) . .
Fe3 N5 Fe2 Fe1 43.44(4) . .
C51 N5 Fe2 Fe1 63.80(12) . 7_666
C5 N5 Fe2 Fe1 -156.34(14) . 7_666
Fe3 N5 Fe2 Fe1 -48.53(4) . 7_666
C51 N5 Fe2 Fe3 112.33(13) . .
C5 N5 Fe2 Fe3 -107.81(16) . .
C41 N4 Fe2 N55 99.4(3) . .
C4 N4 Fe2 N55 -29.5(3) . .
Fe1 N4 Fe2 N55 -154.2(3) . .
C41 N4 Fe2 N5 157.54(13) . .
C4 N4 Fe2 N5 28.62(13) . .
Fe1 N4 Fe2 N5 -96.10(6) . .
C41 N4 Fe2 N33 -8.86(14) . 7_666
C4 N4 Fe2 N33 -137.78(13) . 7_666
Fe1 N4 Fe2 N33 97.50(6) . 7_666
C41 N4 Fe2 Fe3 -58.85(13) . 7_666
C4 N4 Fe2 Fe3 172.22(12) . 7_666
Fe1 N4 Fe2 Fe3 47.50(4) . 7_666
C41 N4 Fe2 Fe1 -106.36(14) . .
C4 N4 Fe2 Fe1 124.72(14) . .
C41 N4 Fe2 Fe1 -104.27(13) . 7_666
C4 N4 Fe2 Fe1 126.80(11) . 7_666
Fe1 N4 Fe2 Fe1 2.08(10) . 7_666
C41 N4 Fe2 Fe3 -150.91(12) . .
C4 N4 Fe2 Fe3 80.16(13) . .
Fe1 N4 Fe2 Fe3 -44.56(4) . .
N44 Fe1 Fe2 N55 -110.00(9) . .
N55 Fe1 Fe2 N55 -21.31(15) 7_666 .
N4 Fe1 Fe2 N55 170.52(10) . .
N3 Fe1 Fe2 N55 80.20(9) . .
Fe2 Fe1 Fe2 N55 -10.75(8) 7_666 .
Fe3 Fe1 Fe2 N55 -66.43(8) 7_666 .
Fe3 Fe1 Fe2 N55 43.56(8) . .
N44 Fe1 Fe2 N5 168.49(6) . .
N55 Fe1 Fe2 N5 -102.83(9) 7_666 .
N4 Fe1 Fe2 N5 89.00(7) . .
N3 Fe1 Fe2 N5 -1.31(6) . .
Fe2 Fe1 Fe2 N5 -92.27(4) 7_666 .
Fe3 Fe1 Fe2 N5 -147.95(4) 7_666 .
Fe3 Fe1 Fe2 N5 -37.95(4) . .
N44 Fe1 Fe2 N33 -9.01(7) . 7_666
N55 Fe1 Fe2 N33 79.67(9) 7_666 7_666
N4 Fe1 Fe2 N33 -88.50(7) . 7_666
N3 Fe1 Fe2 N33 -178.81(6) . 7_666
Fe2 Fe1 Fe2 N33 90.23(5) 7_666 7_666
Fe3 Fe1 Fe2 N33 34.55(5) 7_666 7_666
Fe3 Fe1 Fe2 N33 144.55(5) . 7_666
N44 Fe1 Fe2 N4 79.49(7) . .
N55 Fe1 Fe2 N4 168.17(9) 7_666 .
N3 Fe1 Fe2 N4 -90.32(7) . .
Fe2 Fe1 Fe2 N4 178.73(6) 7_666 .
Fe3 Fe1 Fe2 N4 123.05(6) 7_666 .
Fe3 Fe1 Fe2 N4 -126.95(6) . .
N44 Fe1 Fe2 Fe3 -43.57(5) . 7_666
N55 Fe1 Fe2 Fe3 45.12(7) 7_666 7_666
N4 Fe1 Fe2 Fe3 -123.05(6) . 7_666
N3 Fe1 Fe2 Fe3 146.63(5) . 7_666
Fe2 Fe1 Fe2 Fe3 55.676(11) 7_666 7_666
Fe3 Fe1 Fe2 Fe3 109.995(13) . 7_666
N44 Fe1 Fe2 Fe1 -99.24(5) . 7_666
N55 Fe1 Fe2 Fe1 -10.56(7) 7_666 7_666
N4 Fe1 Fe2 Fe1 -178.73(6) . 7_666
N3 Fe1 Fe2 Fe1 90.95(5) . 7_666
Fe2 Fe1 Fe2 Fe1 0.0 7_666 7_666
Fe3 Fe1 Fe2 Fe1 -55.677(10) 7_666 7_666
Fe3 Fe1 Fe2 Fe1 54.317(10) . 7_666
N44 Fe1 Fe2 Fe3 -153.56(5) . .
N55 Fe1 Fe2 Fe3 -64.88(7) 7_666 .
N4 Fe1 Fe2 Fe3 126.95(6) . .
N3 Fe1 Fe2 Fe3 36.64(4) . .
Fe2 Fe1 Fe2 Fe3 -54.319(10) 7_666 .
Fe3 Fe1 Fe2 Fe3 -109.995(13) 7_666 .
C36 N33 Fe3 N3 -11.63(13) . .
Fe2 N33 Fe3 N3 100.36(6) 7_666 .
C36 N33 Fe3 N44 160.03(13) . 7_666
Fe2 N33 Fe3 N44 -87.98(6) 7_666 7_666
C36 N33 Fe3 N5 60.9(3) . .
Fe2 N33 Fe3 N5 172.9(2) 7_666 .
C36 N33 Fe3 Fe2 -111.99(14) . 7_666
C36 N33 Fe3 Fe2 -98.94(13) . .
Fe2 N33 Fe3 Fe2 13.05(9) 7_666 .
C36 N33 Fe3 Fe1 -152.05(12) . 7_666
Fe2 N33 Fe3 Fe1 -40.06(4) 7_666 7_666
C36 N33 Fe3 Fe1 -61.66(13) . .
Fe2 N33 Fe3 Fe1 50.33(4) 7_666 .
C31 N3 Fe3 N33 10.27(12) . .
C3 N3 Fe3 N33 150.03(16) . .
Fe1 N3 Fe3 N33 -100.02(6) . .
C31 N3 Fe3 N44 -31.4(4) . 7_666
C3 N3 Fe3 N44 108.4(3) . 7_666
Fe1 N3 Fe3 N44 -141.7(3) . 7_666
C31 N3 Fe3 N5 -155.84(12) . .
C3 N3 Fe3 N5 -16.08(16) . .
Fe1 N3 Fe3 N5 93.88(6) . .
C31 N3 Fe3 Fe2 63.34(12) . 7_666
C3 N3 Fe3 Fe2 -156.90(15) . 7_666
Fe1 N3 Fe3 Fe2 -46.95(4) . 7_666
C31 N3 Fe3 Fe2 151.94(12) . .
C3 N3 Fe3 Fe2 -68.30(15) . .
Fe1 N3 Fe3 Fe2 41.65(4) . .
C31 N3 Fe3 Fe1 105.46(12) . 7_666
C3 N3 Fe3 Fe1 -114.78(15) . 7_666
Fe1 N3 Fe3 Fe1 -4.83(9) . 7_666
C31 N3 Fe3 Fe1 110.29(13) . .
C3 N3 Fe3 Fe1 -109.95(17) . .
C51 N5 Fe3 N33 88.0(3) . .
C5 N5 Fe3 N33 -41.0(3) . .
Fe2 N5 Fe3 N33 -164.3(2) . .
C51 N5 Fe3 N3 158.87(13) . .
C5 N5 Fe3 N3 29.82(13) . .
Fe2 N5 Fe3 N3 -93.48(6) . .
C51 N5 Fe3 N44 -10.75(14) . 7_666
C5 N5 Fe3 N44 -139.80(13) . 7_666
Fe2 N5 Fe3 N44 96.90(6) . 7_666
C51 N5 Fe3 Fe2 -101.02(13) . 7_666
C5 N5 Fe3 Fe2 129.93(11) . 7_666
Fe2 N5 Fe3 Fe2 6.64(9) . 7_666
C51 N5 Fe3 Fe2 -107.65(14) . .
C5 N5 Fe3 Fe2 123.30(14) . .
C51 N5 Fe3 Fe1 -59.63(13) . 7_666
C5 N5 Fe3 Fe1 171.33(12) . 7_666
Fe2 N5 Fe3 Fe1 48.03(4) . 7_666
C51 N5 Fe3 Fe1 -149.86(13) . .
C5 N5 Fe3 Fe1 81.09(12) . .
Fe2 N5 Fe3 Fe1 -42.20(4) . .
N55 Fe2 Fe3 N33 -109.43(9) . .
N5 Fe2 Fe3 N33 173.69(10) . .
N33 Fe2 Fe3 N33 -20.29(14) 7_666 .
N4 Fe2 Fe3 N33 83.45(9) . .
Fe3 Fe2 Fe3 N33 -10.56(8) 7_666 .
Fe1 Fe2 Fe3 N33 45.04(8) . .
Fe1 Fe2 Fe3 N33 -65.83(8) 7_666 .
N55 Fe2 Fe3 N3 168.35(6) . .
N5 Fe2 Fe3 N3 91.47(7) . .
N33 Fe2 Fe3 N3 -102.51(8) 7_666 .
N4 Fe2 Fe3 N3 1.24(6) . .
Fe3 Fe2 Fe3 N3 -92.78(5) 7_666 .
Fe1 Fe2 Fe3 N3 -37.17(5) . .
Fe1 Fe2 Fe3 N3 -148.05(5) 7_666 .
N55 Fe2 Fe3 N44 -10.91(6) . 7_666
N5 Fe2 Fe3 N44 -87.79(7) . 7_666
N33 Fe2 Fe3 N44 78.23(8) 7_666 7_666
N4 Fe2 Fe3 N44 -178.03(6) . 7_666
Fe3 Fe2 Fe3 N44 87.96(5) 7_666 7_666
Fe1 Fe2 Fe3 N44 143.56(5) . 7_666
Fe1 Fe2 Fe3 N44 32.69(5) 7_666 7_666
N55 Fe2 Fe3 N5 76.88(7) . .
N33 Fe2 Fe3 N5 166.02(9) 7_666 .
N4 Fe2 Fe3 N5 -90.23(7) . .
Fe3 Fe2 Fe3 N5 175.75(6) 7_666 .
Fe1 Fe2 Fe3 N5 -128.65(6) . .
Fe1 Fe2 Fe3 N5 120.48(6) 7_666 .
N55 Fe2 Fe3 Fe2 -98.87(5) . 7_666
N5 Fe2 Fe3 Fe2 -175.75(6) . 7_666
N33 Fe2 Fe3 Fe2 -9.73(7) 7_666 7_666
N4 Fe2 Fe3 Fe2 94.02(4) . 7_666
Fe3 Fe2 Fe3 Fe2 0.0 7_666 7_666
Fe1 Fe2 Fe3 Fe2 55.602(11) . 7_666
Fe1 Fe2 Fe3 Fe2 -55.272(10) 7_666 7_666
N55 Fe2 Fe3 Fe1 -43.60(4) . 7_666
N5 Fe2 Fe3 Fe1 -120.48(6) . 7_666
N33 Fe2 Fe3 Fe1 45.54(7) 7_666 7_666
N4 Fe2 Fe3 Fe1 149.29(4) . 7_666
Fe3 Fe2 Fe3 Fe1 55.271(10) 7_666 7_666
Fe1 Fe2 Fe3 Fe1 110.874(11) . 7_666
N55 Fe2 Fe3 Fe1 -154.47(5) . .
N5 Fe2 Fe3 Fe1 128.65(6) . .
N33 Fe2 Fe3 Fe1 -65.33(7) 7_666 .
N4 Fe2 Fe3 Fe1 38.41(4) . .
Fe3 Fe2 Fe3 Fe1 -55.603(11) 7_666 .
Fe1 Fe2 Fe3 Fe1 -110.874(11) 7_666 .
N44 Fe1 Fe3 N33 -109.77(9) . .
N55 Fe1 Fe3 N33 -10.54(7) 7_666 .
N4 Fe1 Fe3 N33 164.96(7) . .
N3 Fe1 Fe3 N33 76.58(7) . .
Fe2 Fe1 Fe3 N33 -154.06(5) . .
Fe2 Fe1 Fe3 N33 -46.09(5) 7_666 .
Fe3 Fe1 Fe3 N33 -100.38(5) 7_666 .
N44 Fe1 Fe3 N3 173.65(10) . .
N55 Fe1 Fe3 N3 -87.12(8) 7_666 .
N4 Fe1 Fe3 N3 88.38(7) . .
Fe2 Fe1 Fe3 N3 129.36(6) . .
Fe2 Fe1 Fe3 N3 -122.68(6) 7_666 .
Fe3 Fe1 Fe3 N3 -176.96(6) 7_666 .
N44 Fe1 Fe3 N44 -18.08(14) . 7_666
N55 Fe1 Fe3 N44 81.15(9) 7_666 7_666
N4 Fe1 Fe3 N44 -103.36(8) . 7_666
N3 Fe1 Fe3 N44 168.27(9) . 7_666
Fe2 Fe1 Fe3 N44 -62.37(7) . 7_666
Fe2 Fe1 Fe3 N44 45.59(7) 7_666 7_666
Fe3 Fe1 Fe3 N44 -8.70(7) 7_666 7_666
N44 Fe1 Fe3 N5 82.52(9) . .
N55 Fe1 Fe3 N5 -178.25(7) 7_666 .
N4 Fe1 Fe3 N5 -2.75(6) . .
N3 Fe1 Fe3 N5 -91.13(7) . .
Fe2 Fe1 Fe3 N5 38.23(4) . .
Fe2 Fe1 Fe3 N5 146.19(5) 7_666 .
Fe3 Fe1 Fe3 N5 91.90(5) 7_666 .
N44 Fe1 Fe3 Fe2 -63.67(8) . 7_666
N55 Fe1 Fe3 Fe2 35.56(5) 7_666 7_666
N4 Fe1 Fe3 Fe2 -148.94(5) . 7_666
N3 Fe1 Fe3 Fe2 122.68(6) . 7_666
Fe2 Fe1 Fe3 Fe2 -107.960(12) . 7_666
Fe3 Fe1 Fe3 Fe2 -54.287(10) 7_666 7_666
N44 Fe1 Fe3 Fe2 44.29(8) . .
N55 Fe1 Fe3 Fe2 143.52(5) 7_666 .
N4 Fe1 Fe3 Fe2 -40.98(5) . .
N3 Fe1 Fe3 Fe2 -129.36(6) . .
Fe2 Fe1 Fe3 Fe2 107.960(12) 7_666 .
Fe3 Fe1 Fe3 Fe2 53.673(11) 7_666 .
N44 Fe1 Fe3 Fe1 -9.38(7) . 7_666
N55 Fe1 Fe3 Fe1 89.85(5) 7_666 7_666
N4 Fe1 Fe3 Fe1 -94.66(5) . 7_666
N3 Fe1 Fe3 Fe1 176.97(6) . 7_666
Fe2 Fe1 Fe3 Fe1 -53.672(11) . 7_666
Fe2 Fe1 Fe3 Fe1 54.288(10) 7_666 7_666
Fe3 Fe1 Fe3 Fe1 0.0 7_666 7_666
N1S C1S C2S C3S 171.0(4) . .
C1S C2S C3S C4S 167.7(5) . .
N1S C5S C6S C7S 178.2(5) . .
C5S C6S C7S C8S 165.9(7) . .
N1S C9S C10S C11S -177.1(4) . .
C9S C10S C11S C12S -170.3(5) . .
N1S C13S C14S C15S 177.1(6) . .
C13S C14S C15S C16S -161.6(7) . .
C2S C1S N1S C1S 43.9(4) . 2_656
C2S C1S N1S C5S -50.7(5) . .
C2S C1S N1S C5S 150.6(5) . 2_656
C2S C1S N1S C13S -100.8(4) . 2_656
C2S C1S N1S C13S -174.3(4) . .
C2S C1S N1S C9S 69.6(4) . .
C2S C1S N1S C9S 10.5(4) . 2_656
C6S C5S N1S C1S -54.9(7) . .
C6S C5S N1S C1S 152.0(6) . 2_656
C6S C5S N1S C5S 43.8(6) . 2_656
C6S C5S N1S C13S 12.0(6) . 2_656
C6S C5S N1S C13S 71.0(6) . .
C6S C5S N1S C9S -179.2(6) . .
C6S C5S N1S C9S -94.7(6) . 2_656
C14S C13S N1S C1S -53.2(7) . .
C14S C13S N1S C1S 112.0(7) . 2_656
C14S C13S N1S C5S 176.5(6) . .
C14S C13S N1S C5S -14.1(6) . 2_656
C14S C13S N1S C13S -135.8(7) . 2_656
C14S C13S N1S C9S 67.3(7) . .
C14S C13S N1S C9S -44.0(10) . 2_656
C10S C9S N1S C1S 178.0(4) . .
C10S C9S N1S C1S -16.2(4) . 2_656
C10S C9S N1S C5S -53.3(5) . .
C10S C9S N1S C5S 113.5(5) . 2_656
C10S C9S N1S C13S -28.0(9) . 2_656
C10S C9S N1S C13S 57.9(5) . .
C10S C9S N1S C9S -143.0(5) . 2_656
